data_2242821
loop_
_publ_author_name
'Syed Abuthahir, S.'
'NizamMohideen, M.'
'Viswanathan, V.'
'Velmurugan, D.'
'Nagasivarao, J.'

_publ_section_title
;
 The crystal structures of 6'-(4-chlorophenyl)- and
 6'-(4-methoxyphenyl)-6a'-nitro-6a',6b',7',9',10',12a'-hexahydro-2<i>H</i>,6'<i>H</i>,8'<i>H</i>-spiro[acenaphthylene-1,12'-chromeno[3,4-<i>a</i>]indolizin]-2-one
;
_journal_coeditor_code SU5472
_journal_issue 2
_journal_name_full 'Acta Crystallographica Section E'
_journal_page_first 218
_journal_page_last 222
_journal_paper_doi 10.1107/S2056989019000422
_journal_volume 75
_journal_year 2019
_chemical_formula_iupac 'C33 H28 N2 O5'
_chemical_formula_moiety 'C33 H28 N2 O5'
_chemical_formula_sum 'C33 H28 N2 O5'
_chemical_formula_weight 532.57
_chemical_name_systematic
6'-(4-Methoxyphenyl)-6a'-nitro-6a',6b',7',9',10',12a'-hexahydro-2<i>H</i>,6'<i>H</i>,8'<i>H</i>-spiro[acenaphthylene-1,12'-chromeno[3,4-<i>a</i>]indolizin]-2-one
_space_group_crystal_system monoclinic
_space_group_IT_number 14
_space_group_name_Hall '-P 2yn'
_space_group_name_H-M_alt 'P 1 21/n 1'
_symmetry_space_group_name_Hall '-P 2yn'
_symmetry_space_group_name_H-M 'P 1 21/n 1'
_atom_sites_solution_hydrogens geom
_audit_creation_method SHELXL-2018/3
_cell_angle_alpha 90
_cell_angle_beta 107.268(3)
_cell_angle_gamma 90
_cell_formula_units_Z 8
_cell_length_a 19.8942(2)
_cell_length_b 13.6097(7)
_cell_length_c 20.78220(10)
_cell_measurement_reflns_used 13194
_cell_measurement_temperature 293(2)
_cell_measurement_theta_max 28.313
_cell_measurement_theta_min 1.814
_cell_volume 5373.2(3)
_computing_cell_refinement
;
SAINT (Bruker, 2008)
;
_computing_data_collection
;
APEX2 (Bruker, 2008)
;
_computing_data_reduction
;
SAINT (Bruker, 2008)
;
_computing_molecular_graphics
;
ORTEP-3 for Windows (Farrugia, 2012) and Mercury (Macrae <i>et al.</i>,
2008)
;
_computing_publication_material
;
WinGX (Farrugia, 2012), PLATON (Spek, 2009),
 <i>SHELXL2018/3</i> (Sheldrick, 2015)
and publCIF (Westrip, 2010)
;
_computing_structure_refinement
;
<i>SHELXL2018/3</i> (Sheldrick, 2015)
;
_computing_structure_solution
;
SHELXS2018/3 (Sheldrick, 2008)
;
_diffrn_ambient_temperature 293(2)
_diffrn_measured_fraction_theta_full 0.997
_diffrn_measured_fraction_theta_max 0.986
_diffrn_measurement_device_type 'Bruker Kappa APEXII CCD'
_diffrn_measurement_method '\w and \f scans'
_diffrn_radiation_type MoK\a
_diffrn_radiation_wavelength 0.71073
_diffrn_reflns_av_R_equivalents 0.0330
_diffrn_reflns_av_unetI/netI 0.0359
_diffrn_reflns_limit_h_max 26
_diffrn_reflns_limit_h_min -26
_diffrn_reflns_limit_k_max 17
_diffrn_reflns_limit_k_min -13
_diffrn_reflns_limit_l_max 22
_diffrn_reflns_limit_l_min -27
_diffrn_reflns_number 50874
_diffrn_reflns_theta_full 25.242
_diffrn_reflns_theta_max 28.313
_diffrn_reflns_theta_min 1.814
_exptl_absorpt_coefficient_mu 0.089
_exptl_absorpt_correction_T_max 0.846
_exptl_absorpt_correction_T_min 0.789
_exptl_absorpt_correction_type multi-scan
_exptl_absorpt_process_details
;
(<i>SADABS</i>; Bruker, 2008)
;
_exptl_crystal_colour colourless
_exptl_crystal_density_diffrn 1.317
_exptl_crystal_description block
_exptl_crystal_F_000 2240
_exptl_crystal_size_max 0.300
_exptl_crystal_size_mid 0.260
_exptl_crystal_size_min 0.200
_refine_diff_density_max 0.295
_refine_diff_density_min -0.202
_refine_ls_extinction_method none
_refine_ls_goodness_of_fit_ref 1.022
_refine_ls_hydrogen_treatment constr
_refine_ls_matrix_type full
_refine_ls_number_parameters 795
_refine_ls_number_reflns 13194
_refine_ls_number_restraints 31
_refine_ls_restrained_S_all 1.044
_refine_ls_R_factor_all 0.0927
_refine_ls_R_factor_gt 0.0479
_refine_ls_shift/su_max 0.001
_refine_ls_shift/su_mean 0.000
_refine_ls_structure_factor_coef Fsqd
_refine_ls_weighting_details 'w=1/[\s^2^(Fo^2^)+(0.0490P)^2^+1.2075P] where P=(Fo^2^+2Fc^2^)/3'
_refine_ls_weighting_scheme calc
_refine_ls_wR_factor_gt 0.1081
_refine_ls_wR_factor_ref 0.1298
_reflns_number_gt 7862
_reflns_number_total 13194
_reflns_threshold_expression 'I > 2\s(I)'
_cod_data_source_file su5472sup1.cif
_cod_data_source_block II
_cod_database_code 2242821
_shelx_space_group_comment
;
The symmetry employed for this shelxl refinement is uniquely defined
by the following loop, which should always be used as a source of
symmetry information in preference to the above space-group names.
They are only intended as comments.
;
_shelx_estimated_absorpt_t_min 0.974
_shelx_estimated_absorpt_t_max 0.982

loop_
_space_group_symop_operation_xyz
'x, y, z'
'-x+1/2, y+1/2, -z+1/2'
'-x, -y, -z'
'x-1/2, -y-1/2, z-1/2'

loop_
_atom_site_type_symbol
_atom_site_label
_atom_site_fract_x
_atom_site_fract_y
_atom_site_fract_z
_atom_site_U_iso_or_equiv
_atom_site_adp_type
_atom_site_calc_flag
_atom_site_occupancy
_atom_site_disorder_assembly
_atom_site_disorder_group
C C33A 0.11183(18) -0.0458(3) 0.94638(17) 0.1429(14) Uani d 1 . .
H H33A 0.091028 -0.100767 0.918673 0.214 Uiso calc 1 . .
H H33B 0.086829 -0.033549 0.978617 0.214 Uiso calc 1 . .
H H33C 0.160207 -0.060057 0.969642 0.214 Uiso calc 1 . .
C C1A 0.37825(8) -0.08129(11) 0.65483(8) 0.0434(4) Uani d 1 . .
C C1B 0.66638(8) 0.51698(11) 0.87412(8) 0.0426(4) Uani d 1 . .
C C2A 0.41462(8) -0.11334(12) 0.60633(8) 0.0453(4) Uani d 1 . .
C C2B 0.65231(8) 0.54727(11) 0.93711(8) 0.0422(4) Uani d 1 . .
C C3A 0.39800(10) -0.18088(14) 0.55500(9) 0.0600(5) Uani d 1 . .
H H3A 0.356240 -0.216408 0.545117 0.072 Uiso calc 1 . .
C C3B 0.69487(9) 0.56035(13) 1.00181(8) 0.0541(4) Uani d 1 . .
H H3B 0.742803 0.546846 1.013331 0.065 Uiso calc 1 . .
C C4A 0.44547(13) -0.19487(17) 0.51797(10) 0.0736(6) Uani d 1 . .
H H4A 0.434672 -0.240401 0.483024 0.088 Uiso calc 1 . .
C C4B 0.66398(10) 0.59473(16) 1.05019(9) 0.0650(5) Uani d 1 . .
H H4B 0.692362 0.604339 1.094171 0.078 Uiso calc 1 . .
C C5A 0.50731(12) -0.14379(17) 0.53144(10) 0.0706(6) Uani d 1 . .
H H5A 0.537090 -0.154749 0.505112 0.085 Uiso calc 1 . .
C C5B 0.59352(10) 0.61455(15) 1.03476(9) 0.0620(5) Uani d 1 . .
H H5B 0.575339 0.637806 1.068246 0.074 Uiso calc 1 . .
C C6A 0.52695(9) -0.07461(14) 0.58457(9) 0.0535(4) Uani d 1 . .
C C6B 0.54800(9) 0.60039(12) 0.96908(8) 0.0477(4) Uani d 1 . .
C C7A 0.58937(10) -0.01846(16) 0.60677(11) 0.0653(5) Uani d 1 . .
H H7A 0.623616 -0.023772 0.584710 0.078 Uiso calc 1 . .
C C7B 0.47451(9) 0.61578(13) 0.94512(10) 0.0571(5) Uani d 1 . .
H H7B 0.450423 0.637686 0.974494 0.069 Uiso calc 1 . .
C C8A 0.59949(9) 0.04308(15) 0.66006(11) 0.0647(5) Uani d 1 . .
H H8A 0.641245 0.078607 0.673949 0.078 Uiso calc 1 . .
C C8B 0.43870(9) 0.59871(14) 0.87922(9) 0.0578(5) Uani d 1 . .
H H8B 0.390427 0.610009 0.864580 0.069 Uiso calc 1 . .
C C9A 0.54936(8) 0.05575(13) 0.69556(9) 0.0539(4) Uani d 1 . .
H H9A 0.557795 0.098970 0.731748 0.065 Uiso calc 1 . .
C C9B 0.47216(9) 0.56451(13) 0.83236(9) 0.0524(4) Uani d 1 . .
H H9B 0.446413 0.553579 0.787657 0.063 Uiso calc 1 . .
C C10A 0.48837(8) 0.00295(11) 0.67535(8) 0.0421(4) Uani d 1 . .
C C10B 0.54287(8) 0.54781(11) 0.85382(8) 0.0419(4) Uani d 1 . .
C C11A 0.47845(8) -0.06154(12) 0.62081(8) 0.0429(4) Uani d 1 . .
C C11B 0.57983(8) 0.56623(11) 0.92149(8) 0.0406(3) Uani d 1 . .
C C12A 0.42520(7) -0.00163(11) 0.70198(8) 0.0392(3) Uani d 1 . .
C C12B 0.59354(8) 0.51258(11) 0.81684(8) 0.0398(3) Uani d 1 . .
C C13A 0.38740(8) 0.09837(11) 0.70197(8) 0.0412(3) Uani d 1 . .
H H13A 0.424361 0.148054 0.717293 0.049 Uiso calc 1 . .
C C13B 0.57563(8) 0.40974(11) 0.78342(8) 0.0424(4) Uani d 1 . .
H H13B 0.524655 0.408968 0.761728 0.051 Uiso calc 1 . .
C C14A 0.33912(8) 0.13395(12) 0.63518(8) 0.0467(4) Uani d 1 . .
C C14B 0.59240(8) 0.31992(12) 0.82777(8) 0.0457(4) Uani d 1 . .
C C15A 0.36298(10) 0.14494(15) 0.57927(10) 0.0666(5) Uani d 1 . .
H H15A 0.409068 0.127670 0.582403 0.080 Uiso calc 1 . .
C C15B 0.55970(10) 0.30295(14) 0.87725(10) 0.0594(5) Uani d 1 . .
H H15B 0.529711 0.350570 0.885427 0.071 Uiso calc 1 . .
C C16A 0.31992(12) 0.18082(18) 0.51933(11) 0.0812(7) Uani d 1 . .
H H16A 0.336601 0.186172 0.482145 0.097 Uiso calc 1 . .
C C16B 0.57045(12) 0.21752(15) 0.91455(10) 0.0701(6) Uani d 1 . .
H H16B 0.547553 0.207581 0.947049 0.084 Uiso calc 1 . .
C C17A 0.25206(11) 0.20883(18) 0.51445(11) 0.0788(6) Uani d 1 . .
H H17A 0.222830 0.232912 0.473896 0.095 Uiso calc 1 . .
C C17B 0.61539(12) 0.14692(14) 0.90334(10) 0.0670(5) Uani d 1 . .
H H17B 0.622904 0.089131 0.928349 0.080 Uiso calc 1 . .
C C18A 0.22761(10) 0.20122(16) 0.56933(10) 0.0664(5) Uani d 1 . .
H H18A 0.182157 0.221450 0.566455 0.080 Uiso calc 1 . .
C C18B 0.64890(11) 0.16181(13) 0.85549(9) 0.0597(5) Uani d 1 . .
H H18B 0.679967 0.114769 0.848603 0.072 Uiso calc 1 . .
C C19A 0.27095(9) 0.16322(13) 0.62912(9) 0.0503(4) Uani d 1 . .
C C19B 0.63656(9) 0.24711(12) 0.81718(8) 0.0487(4) Uani d 1 . .
C C20A 0.27049(8) 0.07604(12) 0.72646(8) 0.0460(4) Uani d 1 . .
H H20A 0.263258 0.016851 0.698369 0.055 Uiso calc 1 . .
C C20B 0.67977(8) 0.34979(11) 0.74663(8) 0.0455(4) Uani d 1 . .
H H20B 0.710566 0.381435 0.787027 0.055 Uiso calc 1 A 1
C C21A 0.35131(8) 0.08860(11) 0.75771(8) 0.0428(4) Uani d 1 . .
C C21B 0.61020(8) 0.41002(11) 0.72630(8) 0.0436(4) Uani d 1 . .
C C22A 0.38451(8) -0.00405(12) 0.79834(8) 0.0476(4) Uani d 1 . .
H H22A 0.350762 -0.057897 0.783413 0.057 Uiso calc 1 . .
C C22B 0.62549(9) 0.51980(11) 0.71546(8) 0.0455(4) Uani d 1 . .
H H22B 0.676045 0.530283 0.736231 0.055 Uiso calc 1 . .
C C23A 0.40814(11) -0.00510(16) 0.87480(9) 0.0700(6) Uani d 1 . .
H H23A 0.368302 0.007301 0.891535 0.084 Uiso calc 1 . .
H H23B 0.442939 0.045889 0.891870 0.084 Uiso calc 1 . .
C C23B 0.60610(12) 0.56658(14) 0.64586(9) 0.0653(5) Uani d 1 . .
H H23C 0.556070 0.558995 0.623743 0.078 Uiso calc 1 . .
H H23D 0.631522 0.534571 0.618457 0.078 Uiso calc 1 . .
C C24A 0.43983(13) -0.10576(18) 0.89869(11) 0.0858(7) Uani d 1 . .
H H24A 0.458127 -0.105855 0.947460 0.103 Uiso calc 1 . .
H H24B 0.403309 -0.155412 0.885646 0.103 Uiso calc 1 . .
C C24B 0.62518(13) 0.67563(15) 0.65357(11) 0.0756(6) Uani d 1 . .
H H24C 0.675830 0.682527 0.671795 0.091 Uiso calc 1 . .
H H24D 0.610696 0.706873 0.609649 0.091 Uiso calc 1 . .
C C25A 0.49835(11) -0.13104(16) 0.86895(10) 0.0730(6) Uani d 1 . .
H H25A 0.537540 -0.086482 0.886693 0.088 Uiso calc 1 . .
H H25B 0.514735 -0.197299 0.882073 0.088 Uiso calc 1 . .
C C25B 0.58989(11) 0.72645(14) 0.69972(10) 0.0636(5) Uani d 1 . .
H H25C 0.605044 0.794446 0.705938 0.076 Uiso calc 1 . .
H H25D 0.539244 0.725563 0.679418 0.076 Uiso calc 1 . .
C C26A 0.47364(9) -0.12383(13) 0.79310(9) 0.0567(5) Uani d 1 . .
H H26A 0.512746 -0.135699 0.775219 0.068 Uiso calc 1 . .
H H26B 0.437793 -0.173014 0.774723 0.068 Uiso calc 1 . .
C C26B 0.60860(9) 0.67515(12) 0.76724(9) 0.0526(4) Uani d 1 . .
H H26C 0.658765 0.680734 0.789392 0.063 Uiso calc 1 . .
H H26D 0.583857 0.705750 0.795785 0.063 Uiso calc 1 . .
C C27A 0.22640(9) 0.06439(13) 0.77352(8) 0.0487(4) Uani d 1 . .
C C28A 0.19594(10) 0.14391(15) 0.79585(9) 0.0613(5) Uani d 1 . .
H H28A 0.202640 0.206892 0.781513 0.074 Uiso calc 1 . .
C C29A 0.15615(12) 0.13088(18) 0.83872(11) 0.0742(6) Uani d 1 . .
H H29A 0.135111 0.184939 0.852216 0.089 Uiso calc 1 . .
C C30A 0.14685(11) 0.0391(2) 0.86210(11) 0.0758(6) Uani d 1 . .
C C31A 0.17454(11) -0.04134(18) 0.83929(12) 0.0781(6) Uani d 1 . .
H H31A 0.167428 -0.104056 0.853796 0.094 Uiso calc 1 . .
C C32A 0.21313(10) -0.02820(15) 0.79449(10) 0.0642(5) Uani d 1 . .
H H32A 0.230622 -0.082992 0.778022 0.077 Uiso calc 1 . .
N N1A 0.44484(6) -0.02564(9) 0.77373(6) 0.0427(3) Uani d 1 . .
N N1B 0.58882(7) 0.57169(9) 0.75699(6) 0.0422(3) Uani d 1 . .
N N2A 0.36328(8) 0.18310(11) 0.79905(8) 0.0563(4) Uani d 1 . .
N N2B 0.56029(8) 0.35936(11) 0.66512(8) 0.0554(4) Uani d 1 . .
O O1A 0.32294(6) -0.11223(9) 0.66020(6) 0.0587(3) Uani d 1 . .
O O1B 0.72347(6) 0.50202(9) 0.86615(6) 0.0570(3) Uani d 1 . .
O O2A 0.24319(6) 0.15690(9) 0.68239(6) 0.0563(3) Uani d 1 . .
O O2B 0.66760(7) 0.25215(8) 0.76614(6) 0.0551(3) Uani d 1 . .
O O3A 0.38209(11) 0.25581(11) 0.77596(9) 0.1030(6) Uani d 1 . .
O O3B 0.51849(9) 0.30057(12) 0.67531(7) 0.0853(5) Uani d 1 . .
O O4A 0.34989(9) 0.18385(12) 0.85182(8) 0.0898(5) Uani d 1 . .
O O4B 0.56698(8) 0.37447(11) 0.60975(7) 0.0736(4) Uani d 1 . .
O O5A 0.10816(11) 0.03538(18) 0.90686(10) 0.1248(7) Uani d 1 . .
C C27B 0.7205(4) 0.3453(5) 0.6970(3) 0.0462(18) Uani d 0.739(5) B 1
C C28B 0.7051(4) 0.2848(5) 0.6416(3) 0.0641(18) Uani d 0.739(5) B 1
H H28B 0.669868 0.237860 0.635718 0.077 Uiso calc 0.739(5) B 1
C C32B 0.77906(17) 0.4073(3) 0.70849(18) 0.0493(9) Uani d 0.739(5) B 1
H H32B 0.792727 0.445090 0.747497 0.059 Uiso calc 0.739(5) B 1
C C31B 0.81621(16) 0.4127(3) 0.66306(17) 0.0554(8) Uani d 0.739(5) B 1
H H31B 0.855771 0.452769 0.671879 0.066 Uiso calc 0.739(5) B 1
C C29B 0.7415(2) 0.2927(3) 0.5943(2) 0.0547(10) Uani d 0.739(5) B 1
H H29B 0.729465 0.253408 0.555934 0.066 Uiso calc 0.739(5) B 1
C C30B 0.79578(18) 0.3597(3) 0.60473(18) 0.0543(10) Uani d 0.739(5) B 1
O O5B 0.83334(10) 0.3747(2) 0.56040(11) 0.0872(11) Uani d 0.739(5) B 1
C C33B 0.8100(5) 0.3359(5) 0.49718(19) 0.120(2) Uani d 0.739(5) B 1
H H33D 0.842041 0.352981 0.472371 0.180 Uiso calc 0.739(5) B 1
H H33E 0.807307 0.265729 0.500147 0.180 Uiso calc 0.739(5) B 1
H H33F 0.764164 0.361772 0.474512 0.180 Uiso calc 0.739(5) B 1
C C30C 0.7756(7) 0.3199(7) 0.5848(5) 0.071(4) Uani d 0.261(5) B 2
C C31C 0.7930(8) 0.3979(8) 0.6284(7) 0.093(6) Uani d 0.261(5) B 2
H H31C 0.825093 0.444831 0.623408 0.112 Uiso calc 0.261(5) B 2
C C29C 0.7286(6) 0.2499(8) 0.5939(5) 0.054(3) Uani d 0.261(5) B 2
H H29C 0.718689 0.193041 0.567970 0.064 Uiso calc 0.261(5) B 2
C C27C 0.7154(9) 0.3417(11) 0.6924(7) 0.044(5) Uani d 0.261(5) B 2
C C28C 0.6974(7) 0.2692(10) 0.6437(6) 0.037(3) Uani d 0.261(5) B 2
H H28C 0.659949 0.228793 0.644641 0.044 Uiso calc 0.261(5) B 2
C C32C 0.7625(6) 0.4060(9) 0.6799(5) 0.064(3) Uani d 0.261(5) B 2
H H32C 0.775175 0.459998 0.708356 0.077 Uiso calc 0.261(5) B 2
C C33C 0.8139(10) 0.3749(10) 0.4920(6) 0.088(4) Uani d 0.261(5) B 2
H H33G 0.828998 0.346416 0.456279 0.133 Uiso calc 0.261(5) B 2
H H33H 0.772775 0.414295 0.473055 0.133 Uiso calc 0.261(5) B 2
H H33I 0.850886 0.415265 0.519569 0.133 Uiso calc 0.261(5) B 2
O O5C 0.7985(8) 0.3018(5) 0.5303(5) 0.174(6) Uani d 0.261(5) B 2

loop_
_atom_site_aniso_label
_atom_site_aniso_U_11
_atom_site_aniso_U_22
_atom_site_aniso_U_33
_atom_site_aniso_U_12
_atom_site_aniso_U_13
_atom_site_aniso_U_23
C33A 0.118(2) 0.221(4) 0.104(2) -0.017(3) 0.055(2) 0.049(3)
C1A 0.0380(8) 0.0415(9) 0.0464(9) 0.0001(7) 0.0060(7) -0.0003(7)
C1B 0.0433(8) 0.0379(8) 0.0448(9) 0.0023(6) 0.0103(7) -0.0032(7)
C2A 0.0458(9) 0.0473(9) 0.0396(9) 0.0007(7) 0.0076(7) -0.0014(7)
C2B 0.0452(8) 0.0399(8) 0.0399(9) 0.0006(7) 0.0101(7) -0.0022(7)
C3A 0.0672(11) 0.0629(12) 0.0453(10) -0.0053(9) 0.0097(9) -0.0095(9)
C3B 0.0495(9) 0.0629(11) 0.0445(10) -0.0003(8) 0.0056(8) -0.0021(8)
C4A 0.0940(16) 0.0789(14) 0.0477(11) 0.0054(12) 0.0207(11) -0.0126(10)
C4B 0.0667(12) 0.0880(15) 0.0366(10) -0.0059(10) 0.0100(9) -0.0078(9)
C5A 0.0842(15) 0.0859(15) 0.0502(11) 0.0204(12) 0.0331(11) 0.0082(11)
C5B 0.0680(12) 0.0772(13) 0.0454(10) -0.0058(10) 0.0238(9) -0.0120(9)
C6A 0.0567(10) 0.0590(11) 0.0486(10) 0.0130(8) 0.0214(8) 0.0180(9)
C6B 0.0540(9) 0.0490(10) 0.0435(9) -0.0033(7) 0.0197(8) -0.0044(8)
C7A 0.0522(10) 0.0785(14) 0.0725(14) 0.0085(10) 0.0299(10) 0.0268(12)
C7B 0.0579(11) 0.0627(11) 0.0583(12) 0.0011(9) 0.0289(9) -0.0082(9)
C8A 0.0433(9) 0.0676(13) 0.0813(15) -0.0093(9) 0.0158(9) 0.0210(11)
C8B 0.0427(9) 0.0698(12) 0.0624(12) 0.0050(8) 0.0178(8) -0.0078(9)
C9A 0.0456(9) 0.0499(10) 0.0610(11) -0.0076(7) 0.0079(8) 0.0058(8)
C9B 0.0454(9) 0.0622(11) 0.0474(10) 0.0025(8) 0.0105(8) -0.0064(8)
C10A 0.0379(8) 0.0406(8) 0.0451(9) 0.0025(6) 0.0079(7) 0.0069(7)
C10B 0.0445(8) 0.0411(8) 0.0400(9) 0.0020(7) 0.0123(7) -0.0040(7)
C11A 0.0425(8) 0.0439(9) 0.0407(9) 0.0041(7) 0.0099(7) 0.0071(7)
C11B 0.0459(8) 0.0380(8) 0.0381(8) -0.0016(6) 0.0128(7) -0.0026(7)
C12A 0.0369(7) 0.0378(8) 0.0405(9) -0.0011(6) 0.0080(6) 0.0001(7)
C12B 0.0399(8) 0.0420(8) 0.0366(8) 0.0022(6) 0.0101(6) -0.0052(7)
C13A 0.0408(8) 0.0392(8) 0.0421(9) 0.0009(6) 0.0099(7) 0.0010(7)
C13B 0.0434(8) 0.0429(9) 0.0397(9) -0.0014(7) 0.0105(7) -0.0081(7)
C14A 0.0482(9) 0.0464(9) 0.0461(10) 0.0052(7) 0.0150(7) 0.0071(7)
C14B 0.0526(9) 0.0417(9) 0.0421(9) -0.0084(7) 0.0132(7) -0.0066(7)
C15A 0.0598(11) 0.0842(14) 0.0623(12) 0.0224(10) 0.0281(10) 0.0286(11)
C15B 0.0708(12) 0.0508(11) 0.0636(12) -0.0091(9) 0.0307(10) -0.0035(9)
C16A 0.0805(14) 0.1118(18) 0.0593(13) 0.0331(13) 0.0329(11) 0.0383(12)
C16B 0.0945(15) 0.0601(13) 0.0634(13) -0.0204(11) 0.0351(11) -0.0010(10)
C17A 0.0696(13) 0.1061(17) 0.0602(13) 0.0260(12) 0.0184(11) 0.0340(12)
C17B 0.0973(15) 0.0454(11) 0.0553(12) -0.0147(10) 0.0180(11) 0.0025(9)
C18A 0.0509(10) 0.0855(14) 0.0622(12) 0.0183(10) 0.0158(9) 0.0207(11)
C18B 0.0807(13) 0.0430(10) 0.0507(11) 0.0003(9) 0.0121(10) -0.0029(8)
C19A 0.0485(9) 0.0563(10) 0.0470(10) 0.0070(8) 0.0155(8) 0.0074(8)
C19B 0.0606(10) 0.0434(9) 0.0395(9) -0.0034(8) 0.0108(8) -0.0058(7)
C20A 0.0470(9) 0.0486(9) 0.0419(9) 0.0051(7) 0.0126(7) -0.0018(7)
C20B 0.0535(9) 0.0400(9) 0.0410(9) 0.0032(7) 0.0107(7) -0.0058(7)
C21A 0.0481(8) 0.0417(9) 0.0372(8) 0.0021(7) 0.0106(7) -0.0046(7)
C21B 0.0495(9) 0.0421(9) 0.0364(8) 0.0019(7) 0.0084(7) -0.0076(7)
C22A 0.0485(9) 0.0474(9) 0.0461(10) 0.0013(7) 0.0129(7) 0.0044(7)
C22B 0.0518(9) 0.0439(9) 0.0413(9) 0.0053(7) 0.0145(7) -0.0019(7)
C23A 0.0767(13) 0.0877(15) 0.0461(11) 0.0142(11) 0.0187(10) 0.0157(10)
C23B 0.0923(14) 0.0616(12) 0.0473(11) 0.0162(10) 0.0290(10) 0.0067(9)
C24A 0.0932(16) 0.1017(18) 0.0651(14) 0.0218(13) 0.0273(12) 0.0403(13)
C24B 0.1044(17) 0.0631(13) 0.0685(14) 0.0133(11) 0.0398(13) 0.0208(11)
C25A 0.0659(12) 0.0767(14) 0.0724(14) 0.0132(10) 0.0141(10) 0.0339(11)
C25B 0.0795(13) 0.0463(10) 0.0662(13) 0.0087(9) 0.0236(10) 0.0090(9)
C26A 0.0525(10) 0.0478(10) 0.0674(12) 0.0068(8) 0.0141(9) 0.0137(9)
C26B 0.0587(10) 0.0411(9) 0.0579(11) 0.0040(8) 0.0172(8) -0.0023(8)
C27A 0.0495(9) 0.0541(10) 0.0441(9) 0.0036(8) 0.0165(8) -0.0023(8)
C28A 0.0729(12) 0.0595(11) 0.0572(11) 0.0113(9) 0.0282(10) -0.0017(9)
C29A 0.0859(15) 0.0831(16) 0.0632(13) 0.0219(12) 0.0371(12) -0.0039(12)
C30A 0.0720(13) 0.1079(19) 0.0574(13) 0.0161(12) 0.0344(11) 0.0134(12)
C31A 0.0748(14) 0.0784(15) 0.0916(17) 0.0060(11) 0.0407(13) 0.0218(13)
C32A 0.0627(11) 0.0590(12) 0.0786(14) 0.0051(9) 0.0329(10) 0.0009(10)
N1A 0.0425(7) 0.0423(7) 0.0406(7) 0.0028(5) 0.0081(6) 0.0054(6)
N1B 0.0484(7) 0.0395(7) 0.0384(7) 0.0049(6) 0.0127(6) -0.0026(6)
N2A 0.0664(9) 0.0497(9) 0.0507(9) 0.0029(7) 0.0141(7) -0.0073(7)
N2B 0.0612(9) 0.0555(9) 0.0433(9) 0.0045(7) 0.0061(7) -0.0119(7)
O1A 0.0418(6) 0.0598(8) 0.0754(9) -0.0114(5) 0.0189(6) -0.0147(6)
O1B 0.0413(6) 0.0716(8) 0.0559(7) 0.0046(6) 0.0113(5) -0.0160(6)
O2A 0.0507(6) 0.0699(8) 0.0507(7) 0.0178(6) 0.0187(6) 0.0121(6)
O2B 0.0748(8) 0.0418(6) 0.0523(7) 0.0087(6) 0.0245(6) -0.0013(5)
O3A 0.1712(18) 0.0495(9) 0.1053(13) -0.0144(10) 0.0669(13) -0.0157(9)
O3B 0.1002(11) 0.0800(10) 0.0658(9) -0.0357(9) 0.0096(8) -0.0199(8)
O4A 0.1308(14) 0.0838(11) 0.0629(10) -0.0117(9) 0.0410(9) -0.0272(8)
O4B 0.0853(10) 0.0923(10) 0.0396(7) 0.0054(8) 0.0127(7) -0.0163(7)
O5A 0.1276(15) 0.177(2) 0.0977(14) 0.0317(14) 0.0767(12) 0.0416(14)
C27B 0.050(3) 0.045(4) 0.041(3) 0.002(2) 0.009(2) -0.002(2)
C28B 0.055(2) 0.065(3) 0.071(4) -0.0138(19) 0.016(2) -0.011(2)
C32B 0.0444(15) 0.0466(16) 0.051(2) 0.0017(12) 0.0045(15) -0.0137(17)
C31B 0.0461(15) 0.0484(17) 0.068(2) -0.0019(12) 0.0111(15) -0.0030(14)
C29B 0.0517(19) 0.065(3) 0.0460(19) -0.003(2) 0.0115(14) -0.016(2)
C30B 0.0475(16) 0.066(3) 0.049(2) -0.0010(18) 0.0131(16) 0.0008(18)
O5B 0.0664(13) 0.135(3) 0.0689(15) -0.0143(12) 0.0334(11) -0.0017(14)
C33B 0.179(5) 0.131(5) 0.081(3) -0.036(5) 0.085(4) -0.016(3)
C30C 0.098(11) 0.052(7) 0.084(8) 0.002(6) 0.061(8) -0.008(5)
C31C 0.130(13) 0.062(8) 0.121(13) -0.029(7) 0.089(11) -0.021(7)
C29C 0.074(7) 0.050(6) 0.040(5) 0.013(5) 0.022(4) -0.005(5)
C27C 0.044(9) 0.030(9) 0.061(11) 0.006(6) 0.020(8) -0.015(7)
C28C 0.041(6) 0.054(6) 0.020(5) 0.015(4) 0.014(4) -0.015(4)
C32C 0.074(7) 0.052(5) 0.066(7) -0.009(5) 0.021(6) -0.030(6)
C33C 0.091(8) 0.119(11) 0.057(7) -0.012(7) 0.023(6) 0.006(6)
O5C 0.365(17) 0.056(5) 0.200(10) 0.013(7) 0.238(12) -0.003(6)

loop_
_atom_type_symbol
_atom_type_description
_atom_type_scat_dispersion_real
_atom_type_scat_dispersion_imag
_atom_type_scat_source
C C 0.0033 0.0016 'International Tables Vol C Tables 4.2.6.8 and 6.1.1.4'
H H 0.0000 0.0000 'International Tables Vol C Tables 4.2.6.8 and 6.1.1.4'
N N 0.0061 0.0033 'International Tables Vol C Tables 4.2.6.8 and 6.1.1.4'
O O 0.0106 0.0060 'International Tables Vol C Tables 4.2.6.8 and 6.1.1.4'

loop_
_geom_angle_atom_site_label_1
_geom_angle_atom_site_label_2
_geom_angle_atom_site_label_3
_geom_angle
O5A C33A H33A 109.5
O5A C33A H33B 109.5
H33A C33A H33B 109.5
O5A C33A H33C 109.5
H33A C33A H33C 109.5
H33B C33A H33C 109.5
O1A C1A C2A 127.15(15)
O1A C1A C12A 124.73(14)
C2A C1A C12A 108.06(12)
O1B C1B C2B 126.86(14)
O1B C1B C12B 125.27(14)
C2B C1B C12B 107.81(12)
C3A C2A C11A 119.79(16)
C3A C2A C1A 132.64(16)
C11A C2A C1A 107.55(13)
C3B C2B C11B 119.70(15)
C3B C2B C1B 132.94(15)
C11B C2B C1B 107.35(13)
C2A C3A C4A 118.24(18)
C2A C3A H3A 120.9
C4A C3A H3A 120.9
C2B C3B C4B 118.10(16)
C2B C3B H3B 121.0
C4B C3B H3B 121.0
C5A C4A C3A 122.14(19)
C5A C4A H4A 118.9
C3A C4A H4A 118.9
C5B C4B C3B 122.20(17)
C5B C4B H4B 118.9
C3B C4B H4B 118.9
C4A C5A C6A 121.40(18)
C4A C5A H5A 119.3
C6A C5A H5A 119.3
C4B C5B C6B 121.26(17)
C4B C5B H5B 119.4
C6B C5B H5B 119.4
C11A C6A C7A 115.75(17)
C11A C6A C5A 115.45(17)
C7A C6A C5A 128.79(18)
C11B C6B C5B 115.69(15)
C11B C6B C7B 115.91(15)
C5B C6B C7B 128.40(16)
C8A C7A C6A 120.24(17)
C8A C7A H7A 119.9
C6A C7A H7A 119.9
C8B C7B C6B 120.42(16)
C8B C7B H7B 119.8
C6B C7B H7B 119.8
C7A C8A C9A 122.98(17)
C7A C8A H8A 118.5
C9A C8A H8A 118.5
C7B C8B C9B 122.44(16)
C7B C8B H8B 118.8
C9B C8B H8B 118.8
C10A C9A C8A 118.35(17)
C10A C9A H9A 120.8
C8A C9A H9A 120.8
C10B C9B C8B 118.79(16)
C10B C9B H9B 120.6
C8B C9B H9B 120.6
C9A C10A C11A 118.54(15)
C9A C10A C12A 131.79(15)
C11A C10A C12A 109.66(13)
C9B C10B C11B 118.77(14)
C9B C10B C12B 131.63(14)
C11B C10B C12B 109.59(13)
C10A C11A C6A 124.12(15)
C10A C11A C2A 112.91(14)
C6A C11A C2A 122.97(16)
C6B C11B C10B 123.66(14)
C6B C11B C2B 123.04(14)
C10B C11B C2B 113.30(13)
N1A C12A C10A 112.44(12)
N1A C12A C13A 100.29(11)
C10A C12A C13A 114.64(12)
N1A C12A C1A 114.32(12)
C10A C12A C1A 101.79(12)
C13A C12A C1A 113.97(12)
N1B C12B C10B 111.91(12)
N1B C12B C13B 99.61(11)
C10B C12B C13B 114.35(12)
N1B C12B C1B 115.69(12)
C10B C12B C1B 101.85(12)
C13B C12B C1B 114.06(12)
C14A C13A C21A 114.02(12)
C14A C13A C12A 117.08(13)
C21A C13A C12A 104.95(12)
C14A C13A H13A 106.7
C21A C13A H13A 106.7
C12A C13A H13A 106.7
C14B C13B C21B 113.91(13)
C14B C13B C12B 118.47(13)
C21B C13B C12B 104.28(12)
C14B C13B H13B 106.5
C21B C13B H13B 106.5
C12B C13B H13B 106.5
C19A C14A C15A 117.55(15)
C19A C14A C13A 120.92(14)
C15A C14A C13A 121.38(15)
C19B C14B C15B 117.21(16)
C19B C14B C13B 121.26(14)
C15B C14B C13B 121.32(15)
C16A C15A C14A 121.41(17)
C16A C15A H15A 119.3
C14A C15A H15A 119.3
C16B C15B C14B 121.84(18)
C16B C15B H15B 119.1
C14B C15B H15B 119.1
C15A C16A C17A 119.90(19)
C15A C16A H16A 120.1
C17A C16A H16A 120.1
C17B C16B C15B 119.55(19)
C17B C16B H16B 120.2
C15B C16B H16B 120.2
C18A C17A C16A 120.01(18)
C18A C17A H17A 120.0
C16A C17A H17A 120.0
C18B C17B C16B 120.03(18)
C18B C17B H17B 120.0
C16B C17B H17B 120.0
C17A C18A C19A 119.64(17)
C17A C18A H18A 120.2
C19A C18A H18A 120.2
C17B C18B C19B 120.01(18)
C17B C18B H18B 120.0
C19B C18B H18B 120.0
O2A C19A C14A 121.64(14)
O2A C19A C18A 116.90(15)
C14A C19A C18A 121.46(16)
O2B C19B C14B 122.48(15)
O2B C19B C18B 116.09(15)
C14B C19B C18B 121.33(17)
O2A C20A C27A 108.26(12)
O2A C20A C21A 109.37(13)
C27A C20A C21A 118.07(13)
O2A C20A H20A 106.9
C27A C20A H20A 106.9
C21A C20A H20A 106.9
O2B C20B C27B 109.3(3)
O2B C20B C27C 107.6(6)
O2B C20B C21B 110.78(13)
C27B C20B C21B 117.2(4)
C27C C20B C21B 114.5(8)
O2B C20B H20B 106.3
C27B C20B H20B 106.3
C21B C20B H20B 106.3
N2A C21A C13A 108.75(13)
N2A C21A C22A 114.12(13)
C13A C21A C22A 105.15(12)
N2A C21A C20A 107.29(12)
C13A C21A C20A 110.53(12)
C22A C21A C20A 111.00(13)
N2B C21B C13B 108.21(13)
N2B C21B C22B 114.86(13)
C13B C21B C22B 105.42(12)
N2B C21B C20B 107.13(12)
C13B C21B C20B 110.77(13)
C22B C21B C20B 110.44(13)
N1A C22A C23A 109.40(14)
N1A C22A C21A 103.48(12)
C23A C22A C21A 121.79(15)
N1A C22A H22A 107.1
C23A C22A H22A 107.1
C21A C22A H22A 107.1
N1B C22B C23B 109.15(13)
N1B C22B C21B 102.97(12)
C23B C22B C21B 122.32(14)
N1B C22B H22B 107.2
C23B C22B H22B 107.2
C21B C22B H22B 107.2
C22A C23A C24A 108.55(17)
C22A C23A H23A 110.0
C24A C23A H23A 110.0
C22A C23A H23B 110.0
C24A C23A H23B 110.0
H23A C23A H23B 108.4
C22B C23B C24B 108.76(16)
C22B C23B H23C 109.9
C24B C23B H23C 109.9
C22B C23B H23D 109.9
C24B C23B H23D 109.9
H23C C23B H23D 108.3
C25A C24A C23A 111.41(17)
C25A C24A H24A 109.3
C23A C24A H24A 109.3
C25A C24A H24B 109.3
C23A C24A H24B 109.3
H24A C24A H24B 108.0
C25B C24B C23B 111.26(17)
C25B C24B H24C 109.4
C23B C24B H24C 109.4
C25B C24B H24D 109.4
C23B C24B H24D 109.4
H24C C24B H24D 108.0
C26A C25A C24A 111.15(17)
C26A C25A H25A 109.4
C24A C25A H25A 109.4
C26A C25A H25B 109.4
C24A C25A H25B 109.4
H25A C25A H25B 108.0
C26B C25B C24B 110.15(15)
C26B C25B H25C 109.6
C24B C25B H25C 109.6
C26B C25B H25D 109.6
C24B C25B H25D 109.6
H25C C25B H25D 108.1
N1A C26A C25A 109.06(16)
N1A C26A H26A 109.9
C25A C26A H26A 109.9
N1A C26A H26B 109.9
C25A C26A H26B 109.9
H26A C26A H26B 108.3
N1B C26B C25B 109.17(14)
N1B C26B H26C 109.8
C25B C26B H26C 109.8
N1B C26B H26D 109.8
C25B C26B H26D 109.8
H26C C26B H26D 108.3
C32A C27A C28A 117.54(16)
C32A C27A C20A 120.22(15)
C28A C27A C20A 122.21(16)
C29A C28A C27A 120.80(19)
C29A C28A H28A 119.6
C27A C28A H28A 119.6
C28A C29A C30A 120.90(19)
C28A C29A H29A 119.5
C30A C29A H29A 119.5
C31A C30A C29A 119.59(19)
C31A C30A O5A 124.6(2)
C29A C30A O5A 115.8(2)
C30A C31A C32A 119.3(2)
C30A C31A H31A 120.3
C32A C31A H31A 120.3
C31A C32A C27A 121.70(19)
C31A C32A H32A 119.2
C27A C32A H32A 119.2
C12A N1A C26A 116.69(13)
C12A N1A C22A 108.19(11)
C26A N1A C22A 112.40(13)
C26B N1B C12B 117.40(12)
C26B N1B C22B 112.99(13)
C12B N1B C22B 108.58(12)
O4A N2A O3A 122.30(16)
O4A N2A C21A 118.74(16)
O3A N2A C21A 118.83(15)
O4B N2B O3B 123.28(16)
O4B N2B C21B 119.06(16)
O3B N2B C21B 117.48(15)
C19A O2A C20A 113.28(12)
C19B O2B C20B 114.61(12)
C33A O5A C30A 119.8(2)
C28B C27B C32B 118.1(4)
C28B C27B C20B 124.9(4)
C32B C27B C20B 116.9(4)
C27B C28B C29B 120.9(5)
C27B C28B H28B 119.5
C29B C28B H28B 119.5
C31B C32B C27B 120.6(3)
C31B C32B H32B 119.7
C27B C32B H32B 119.7
C32B C31B C30B 120.5(3)
C32B C31B H31B 119.8
C30B C31B H31B 119.8
C30B C29B C28B 119.2(4)
C30B C29B H29B 120.4
C28B C29B H29B 120.4
O5B C30B C31B 116.3(3)
O5B C30B C29B 123.5(3)
C31B C30B C29B 120.1(3)
C30B O5B C33B 119.7(4)
O5B C33B H33D 109.5
O5B C33B H33E 109.5
H33D C33B H33E 109.5
O5B C33B H33F 109.5
H33D C33B H33F 109.5
H33E C33B H33F 109.5
O5C C30C C31C 127.4(8)
O5C C30C C29C 113.2(8)
C31C C30C C29C 119.3(7)
C30C C31C C32C 119.3(9)
C30C C31C H31C 120.3
C32C C31C H31C 120.3
C28C C29C C30C 116.3(10)
C28C C29C H29C 121.9
C30C C29C H29C 121.9
C32C C27C C28C 111.3(7)
C32C C27C C20B 126.9(7)
C28C C27C C20B 121.6(6)
C27C C28C C29C 127.4(10)
C27C C28C H28C 116.3
C29C C28C H28C 116.3
C27C C32C C31C 125.5(8)
C27C C32C H32C 117.2
C31C C32C H32C 117.2
O5C C33C H33G 109.5
O5C C33C H33H 109.5
H33G C33C H33H 109.5
O5C C33C H33I 109.5
H33G C33C H33I 109.5
H33H C33C H33I 109.5
C30C O5C C33C 122.8(10)

loop_
_geom_bond_atom_site_label_1
_geom_bond_atom_site_label_2
_geom_bond_distance
C33A O5A 1.365(4)
C33A H33A 0.9600
C33A H33B 0.9600
C33A H33C 0.9600
C1A O1A 1.2139(18)
C1A C2A 1.471(2)
C1A C12A 1.570(2)
C1B O1B 1.2126(18)
C1B C2B 1.476(2)
C1B C12B 1.580(2)
C2A C3A 1.372(2)
C2A C11A 1.405(2)
C2B C3B 1.371(2)
C2B C11B 1.405(2)
C3A C4A 1.397(3)
C3A H3A 0.9300
C3B C4B 1.405(2)
C3B H3B 0.9300
C4A C5A 1.368(3)
C4A H4A 0.9300
C4B C5B 1.369(3)
C4B H4B 0.9300
C5A C6A 1.415(3)
C5A H5A 0.9300
C5B C6B 1.409(2)
C5B H5B 0.9300
C6A C11A 1.400(2)
C6A C7A 1.414(3)
C6B C11B 1.403(2)
C6B C7B 1.413(2)
C7A C8A 1.355(3)
C7A H7A 0.9300
C7B C8B 1.363(3)
C7B H7B 0.9300
C8A C9A 1.416(3)
C8A H8A 0.9300
C8B C9B 1.412(2)
C8B H8B 0.9300
C9A C10A 1.365(2)
C9A H9A 0.9300
C9B C10B 1.363(2)
C9B H9B 0.9300
C10A C11A 1.400(2)
C10A C12A 1.517(2)
C10B C11B 1.403(2)
C10B C12B 1.515(2)
C12A N1A 1.4617(19)
C12A C13A 1.555(2)
C12B N1B 1.461(2)
C12B C13B 1.556(2)
C13A C14A 1.514(2)
C13A C21A 1.539(2)
C13A H13A 0.9800
C13B C14B 1.507(2)
C13B C21B 1.538(2)
C13B H13B 0.9800
C14A C19A 1.383(2)
C14A C15A 1.387(2)
C14B C19B 1.385(2)
C14B C15B 1.390(2)
C15A C16A 1.375(3)
C15A H15A 0.9300
C15B C16B 1.378(3)
C15B H15B 0.9300
C16A C17A 1.377(3)
C16A H16A 0.9300
C16B C17B 1.378(3)
C16B H16B 0.9300
C17A C18A 1.370(3)
C17A H17A 0.9300
C17B C18B 1.367(3)
C17B H17B 0.9300
C18A C19A 1.385(2)
C18A H18A 0.9300
C18B C19B 1.388(2)
C18B H18B 0.9300
C19A O2A 1.3789(19)
C19B O2B 1.378(2)
C20A O2A 1.4316(19)
C20A C27A 1.504(2)
C20A C21A 1.555(2)
C20A H20A 0.9800
C20B O2B 1.4308(19)
C20B C27B 1.491(4)
C20B C27C 1.5031(10)
C20B C21B 1.555(2)
C20B H20B 0.9800
C21A N2A 1.526(2)
C21A C22A 1.552(2)
C21B N2B 1.526(2)
C21B C22B 1.554(2)
C22A N1A 1.467(2)
C22A C23A 1.518(2)
C22A H22A 0.9800
C22B N1B 1.4663(19)
C22B C23B 1.521(2)
C22B H22B 0.9800
C23A C24A 1.528(3)
C23A H23A 0.9700
C23A H23B 0.9700
C23B C24B 1.529(3)
C23B H23C 0.9700
C23B H23D 0.9700
C24A C25A 1.511(3)
C24A H24A 0.9700
C24A H24B 0.9700
C24B C25B 1.514(3)
C24B H24C 0.9700
C24B H24D 0.9700
C25A C26A 1.509(3)
C25A H25A 0.9700
C25A H25B 0.9700
C25B C26B 1.512(2)
C25B H25C 0.9700
C25B H25D 0.9700
C26A N1A 1.463(2)
C26A H26A 0.9700
C26A H26B 0.9700
C26B N1B 1.461(2)
C26B H26C 0.9700
C26B H26D 0.9700
C27A C32A 1.384(3)
C27A C28A 1.386(2)
C28A C29A 1.368(3)
C28A H28A 0.9300
C29A C30A 1.372(3)
C29A H29A 0.9300
C30A C31A 1.372(3)
C30A O5A 1.373(2)
C31A C32A 1.383(3)
C31A H31A 0.9300
C32A H32A 0.9300
N2A O4A 1.2028(19)
N2A O3A 1.207(2)
N2B O4B 1.2146(19)
N2B O3B 1.217(2)
C27B C28B 1.374(4)
C27B C32B 1.399(5)
C28B C29B 1.387(5)
C28B H28B 0.9300
C32B C31B 1.363(5)
C32B H32B 0.9300
C31B C30B 1.364(5)
C31B H31B 0.9300
C29B C30B 1.380(5)
C29B H29B 0.9300
C30B O5B 1.363(4)
O5B C33B 1.3632(10)
C33B H33D 0.9600
C33B H33E 0.9600
C33B H33F 0.9600
C30C O5C 1.3620(10)
C30C C31C 1.3718(10)
C30C C29C 1.3868(10)
C31C C32C 1.3820(10)
C31C H31C 0.9300
C29C C28C 1.3819(10)
C29C H29C 0.9300
C27C C32C 1.3631(10)
C27C C28C 1.3814(6)
C28C H28C 0.9300
C32C H32C 0.9300
C33C O5C 1.3660(7)
C33C H33G 0.9600
C33C H33H 0.9600
C33C H33I 0.9600

loop_
_geom_hbond_atom_site_label_D
_geom_hbond_atom_site_label_H
_geom_hbond_atom_site_label_A
_geom_hbond_site_symmetry_A
_geom_hbond_distance_DH
_geom_hbond_distance_HA
_geom_hbond_distance_DA
_geom_hbond_angle_DHA
C20A H20A O1A . 0.98 2.38 3.225(2) 144
C20B H20B O1B . 0.98 2.28 3.152(2) 147
C4B H4B O1A 4_666 0.93 2.55 3.315(2) 139
C25A H25A O5B 2_646 0.97 2.53 3.233(3) 129
C9B H9B Cg1 2_556 0.93 2.87 3.709(2) 150
C17A H17A Cg2 4_454 0.93 2.77 3.667(2) 161
C26B H26C Cg3 2_656 0.97 2.88 3.575(3) 129
C33B H33F Cg4 2_646 0.96 2.86 3.707(7) 148

loop_
_geom_torsion_atom_site_label_1
_geom_torsion_atom_site_label_2
_geom_torsion_atom_site_label_3
_geom_torsion_atom_site_label_4
_geom_torsion
O1A C1A C2A C3A 1.8(3)
C12A C1A C2A C3A 179.36(18)
O1A C1A C2A C11A -176.79(16)
C12A C1A C2A C11A 0.74(17)
O1B C1B C2B C3B -4.9(3)
C12B C1B C2B C3B 178.04(17)
O1B C1B C2B C11B 173.74(16)
C12B C1B C2B C11B -3.31(17)
C11A C2A C3A C4A -0.8(3)
C1A C2A C3A C4A -179.30(18)
C11B C2B C3B C4B -1.4(3)
C1B C2B C3B C4B 177.13(17)
C2A C3A C4A C5A 0.1(3)
C2B C3B C4B C5B 0.5(3)
C3A C4A C5A C6A 0.9(3)
C3B C4B C5B C6B 0.6(3)
C4A C5A C6A C11A -1.1(3)
C4A C5A C6A C7A 177.58(19)
C4B C5B C6B C11B -0.7(3)
C4B C5B C6B C7B 179.02(19)
C11A C6A C7A C8A 0.1(3)
C5A C6A C7A C8A -178.53(19)
C11B C6B C7B C8B -0.7(3)
C5B C6B C7B C8B 179.56(19)
C6A C7A C8A C9A -0.7(3)
C6B C7B C8B C9B 0.6(3)
C7A C8A C9A C10A 0.5(3)
C7B C8B C9B C10B 0.1(3)
C8A C9A C10A C11A 0.4(2)
C8A C9A C10A C12A 179.46(16)
C8B C9B C10B C11B -0.7(2)
C8B C9B C10B C12B -179.43(16)
C9A C10A C11A C6A -1.0(2)
C12A C10A C11A C6A 179.73(14)
C9A C10A C11A C2A 178.31(14)
C12A C10A C11A C2A -0.98(18)
C7A C6A C11A C10A 0.7(2)
C5A C6A C11A C10A 179.58(16)
C7A C6A C11A C2A -178.49(15)
C5A C6A C11A C2A 0.3(2)
C3A C2A C11A C10A -178.71(15)
C1A C2A C11A C10A 0.12(18)
C3A C2A C11A C6A 0.6(2)
C1A C2A C11A C6A 179.43(14)
C5B C6B C11B C10B 179.90(16)
C7B C6B C11B C10B 0.1(2)
C5B C6B C11B C2B -0.3(2)
C7B C6B C11B C2B 179.99(15)
C9B C10B C11B C6B 0.6(2)
C12B C10B C11B C6B 179.57(14)
C9B C10B C11B C2B -179.31(15)
C12B C10B C11B C2B -0.28(19)
C3B C2B C11B C6B 1.3(2)
C1B C2B C11B C6B -177.54(14)
C3B C2B C11B C10B -178.82(15)
C1B C2B C11B C10B 2.32(18)
C9A C10A C12A N1A -55.1(2)
C11A C10A C12A N1A 124.09(13)
C9A C10A C12A C13A 58.6(2)
C11A C10A C12A C13A -122.21(14)
C9A C10A C12A C1A -177.84(16)
C11A C10A C12A C1A 1.32(15)
O1A C1A C12A N1A 54.9(2)
C2A C1A C12A N1A -122.71(13)
O1A C1A C12A C10A 176.38(15)
C2A C1A C12A C10A -1.23(15)
O1A C1A C12A C13A -59.6(2)
C2A C1A C12A C13A 122.74(14)
C9B C10B C12B N1B 53.0(2)
C11B C10B C12B N1B -125.88(14)
C9B C10B C12B C13B -59.3(2)
C11B C10B C12B C13B 121.81(14)
C9B C10B C12B C1B 177.15(17)
C11B C10B C12B C1B -1.70(16)
O1B C1B C12B N1B -52.5(2)
C2B C1B C12B N1B 124.62(14)
O1B C1B C12B C10B -174.09(15)
C2B C1B C12B C10B 3.02(15)
O1B C1B C12B C13B 62.2(2)
C2B C1B C12B C13B -120.69(14)
N1A C12A C13A C14A -161.37(13)
C10A C12A C13A C14A 77.97(17)
C1A C12A C13A C14A -38.77(18)
N1A C12A C13A C21A -33.80(14)
C10A C12A C13A C21A -154.46(12)
C1A C12A C13A C21A 88.79(15)
N1B C12B C13B C14B 164.26(13)
C10B C12B C13B C14B -76.27(17)
C1B C12B C13B C14B 40.40(19)
N1B C12B C13B C21B 36.40(14)
C10B C12B C13B C21B 155.88(12)
C1B C12B C13B C21B -87.45(15)
C21A C13A C14A C19A 5.9(2)
C12A C13A C14A C19A 128.88(16)
C21A C13A C14A C15A -178.74(16)
C12A C13A C14A C15A -55.7(2)
C21B C13B C14B C19B 1.4(2)
C12B C13B C14B C19B -121.74(16)
C21B C13B C14B C15B -173.16(14)
C12B C13B C14B C15B 63.7(2)
C19A C14A C15A C16A -1.9(3)
C13A C14A C15A C16A -177.5(2)
C19B C14B C15B C16B 0.1(3)
C13B C14B C15B C16B 174.86(17)
C14A C15A C16A C17A 1.5(4)
C14B C15B C16B C17B 0.7(3)
C15A C16A C17A C18A 0.2(4)
C15B C16B C17B C18B 0.0(3)
C16A C17A C18A C19A -1.4(4)
C16B C17B C18B C19B -1.4(3)
C15A C14A C19A O2A -178.68(17)
C13A C14A C19A O2A -3.1(3)
C15A C14A C19A C18A 0.7(3)
C13A C14A C19A C18A 176.23(17)
C17A C18A C19A O2A -179.63(19)
C17A C18A C19A C14A 1.0(3)
C15B C14B C19B O2B 174.87(15)
C13B C14B C19B O2B 0.1(2)
C15B C14B C19B C18B -1.5(2)
C13B C14B C19B C18B -176.29(15)
C17B C18B C19B O2B -174.41(16)
C17B C18B C19B C14B 2.2(3)
C14A C13A C21A N2A -94.40(15)
C12A C13A C21A N2A 136.20(12)
C14A C13A C21A C22A 142.99(13)
C12A C13A C21A C22A 13.58(15)
C14A C13A C21A C20A 23.14(18)
C12A C13A C21A C20A -106.27(14)
O2A C20A C21A N2A 62.20(16)
C27A C20A C21A N2A -62.13(18)
O2A C20A C21A C13A -56.24(16)
C27A C20A C21A C13A 179.44(13)
O2A C20A C21A C22A -172.51(12)
C27A C20A C21A C22A 63.16(18)
C14B C13B C21B N2B 89.18(15)
C12B C13B C21B N2B -140.22(12)
C14B C13B C21B C22B -147.46(13)
C12B C13B C21B C22B -16.86(15)
C14B C13B C21B C20B -27.98(17)
C12B C13B C21B C20B 102.62(14)
O2B C20B C21B N2B -62.61(16)
C27B C20B C21B N2B 63.7(3)
C27C C20B C21B N2B 59.2(5)
O2B C20B C21B C13B 55.21(16)
C27B C20B C21B C13B -178.5(3)
C27C C20B C21B C13B 177.0(5)
O2B C20B C21B C22B 171.62(12)
C27B C20B C21B C22B -62.0(3)
C27C C20B C21B C22B -66.6(5)
N2A C21A C22A N1A -107.23(15)
C13A C21A C22A N1A 11.86(15)
C20A C21A C22A N1A 131.41(13)
N2A C21A C22A C23A 16.2(2)
C13A C21A C22A C23A 135.25(16)
C20A C21A C22A C23A -105.20(18)
N2B C21B C22B N1B 109.79(14)
C13B C21B C22B N1B -9.23(15)
C20B C21B C22B N1B -128.93(13)
N2B C21B C22B C23B -13.2(2)
C13B C21B C22B C23B -132.19(16)
C20B C21B C22B C23B 108.11(17)
N1A C22A C23A C24A -58.0(2)
C21A C22A C23A C24A -178.64(16)
N1B C22B C23B C24B 57.3(2)
C21B C22B C23B C24B 177.36(16)
C22A C23A C24A C25A 55.1(3)
C22B C23B C24B C25B -56.0(2)
C23A C24A C25A C26A -54.5(3)
C23B C24B C25B C26B 55.9(2)
C24A C25A C26A N1A 55.5(2)
C24B C25B C26B N1B -56.4(2)
O2A C20A C27A C32A 144.97(16)
C21A C20A C27A C32A -90.2(2)
O2A C20A C27A C28A -33.0(2)
C21A C20A C27A C28A 91.9(2)
C32A C27A C28A C29A 2.0(3)
C20A C27A C28A C29A -179.94(17)
C27A C28A C29A C30A 1.7(3)
C28A C29A C30A C31A -3.7(3)
C28A C29A C30A O5A 177.6(2)
C29A C30A C31A C32A 1.8(3)
O5A C30A C31A C32A -179.5(2)
C30A C31A C32A C27A 2.0(3)
C28A C27A C32A C31A -3.8(3)
C20A C27A C32A C31A 178.07(17)
C10A C12A N1A C26A -66.24(17)
C13A C12A N1A C26A 171.53(13)
C1A C12A N1A C26A 49.18(17)
C10A C12A N1A C22A 165.86(12)
C13A C12A N1A C22A 43.63(14)
C1A C12A N1A C22A -78.72(15)
C25A C26A N1A C12A 173.59(14)
C25A C26A N1A C22A -60.58(18)
C23A C22A N1A C12A -166.81(14)
C21A C22A N1A C12A -35.61(15)
C23A C22A N1A C26A 62.87(18)
C21A C22A N1A C26A -165.92(13)
C25B C26B N1B C12B -171.60(13)
C25B C26B N1B C22B 60.83(18)
C10B C12B N1B C26B 64.10(17)
C13B C12B N1B C26B -174.65(13)
C1B C12B N1B C26B -51.95(18)
C10B C12B N1B C22B -166.23(12)
C13B C12B N1B C22B -44.98(14)
C1B C12B N1B C22B 77.72(15)
C23B C22B N1B C26B -61.76(18)
C21B C22B N1B C26B 166.88(12)
C23B C22B N1B C12B 166.17(14)
C21B C22B N1B C12B 34.81(15)
C13A C21A N2A O4A -167.26(15)
C22A C21A N2A O4A -50.2(2)
C20A C21A N2A O4A 73.17(19)
C13A C21A N2A O3A 16.8(2)
C22A C21A N2A O3A 133.81(18)
C20A C21A N2A O3A -102.80(19)
C13B C21B N2B O4B 159.85(14)
C22B C21B N2B O4B 42.4(2)
C20B C21B N2B O4B -80.67(18)
C13B C21B N2B O3B -24.8(2)
C22B C21B N2B O3B -142.24(16)
C20B C21B N2B O3B 94.69(17)
C14A C19A O2A C20A -32.1(2)
C18A C19A O2A C20A 148.56(17)
C27A C20A O2A C19A -168.62(13)
C21A C20A O2A C19A 61.49(17)
C14B C19B O2B C20B 28.4(2)
C18B C19B O2B C20B -155.07(15)
C27B C20B O2B C19B 173.7(3)
C27C C20B O2B C19B 178.5(8)
C21B C20B O2B C19B -55.76(17)
C31A C30A O5A C33A 19.1(4)
C29A C30A O5A C33A -162.2(3)
O2B C20B C27B C28B 47.4(9)
C21B C20B C27B C28B -79.6(8)
O2B C20B C27B C32B -132.0(5)
C21B C20B C27B C32B 100.9(6)
C32B C27B C28B C29B -7.3(12)
C20B C27B C28B C29B 173.3(6)
C28B C27B C32B C31B 5.1(10)
C20B C27B C32B C31B -175.4(4)
C27B C32B C31B C30B 1.8(6)
C27B C28B C29B C30B 2.7(10)
C32B C31B C30B O5B 175.8(3)
C32B C31B C30B C29B -6.5(6)
C28B C29B C30B O5B -178.2(5)
C28B C29B C30B C31B 4.3(7)
C31B C30B O5B C33B -170.4(5)
C29B C30B O5B C33B 12.0(7)
O5C C30C C31C C32C 177.6(13)
C29C C30C C31C C32C -1(2)
O5C C30C C29C C28C -173.1(12)
C31C C30C C29C C28C 6(2)
O2B C20B C27C C32C -148.9(17)
C21B C20B C27C C32C 88(2)
O2B C20B C27C C28C 38(2)
C21B C20B C27C C28C -85.9(18)
C32C C27C C28C C29C 10(3)
C20B C27C C28C C29C -175.7(14)
C30C C29C C28C C27C -11(2)
C28C C27C C32C C31C -4(3)
C20B C27C C32C C31C -178.3(15)
C30C C31C C32C C27C 0(3)
C31C C30C O5C C33C -32(3)
C29C C30C O5C C33C 146.5(16)
